data_7028054
loop_
_publ_author_name
'Zhao, Gang'
'Wang, Qi-Guang'
'Mak, Thomas C. W.'

_publ_section_title
;
 Enantiopure planar chiral monomers and di-\m-bromo-bridged dimers of
 ferrocenylhydrazones from asymmetric cyclopalladation
;
_journal_issue 22
_journal_name_full 'Journal of the Chemical Society, Dalton Transactions'
_journal_page_first 3785
_journal_paper_doi 10.1039/a806052e
_journal_year 1998
_chemical_compound_source synthesized
_chemical_formula_sum 'C48 H58 Br2 Fe2 N4 O2 Pd2'
_chemical_formula_weight 1207.30
_chemical_name_common syn-(-)-(Sp,S,S,Sp)-5
_chemical_name_systematic
; 
 ? 
;
_space_group_IT_number 19
_symmetry_cell_setting orthorhombic
_symmetry_space_group_name_Hall 'P 2ac 2ab'
_symmetry_space_group_name_H-M 'P 21 21 21'
_atom_sites_solution_hydrogens geom
_atom_sites_solution_primary direct
_atom_sites_solution_secondary difmap
_audit_creation_method SHELXL
_cell_angle_alpha 90.00
_cell_angle_beta 90.00
_cell_angle_gamma 90.00
_cell_formula_units_Z 4
_cell_length_a 10.651(2)
_cell_length_b 13.215(3)
_cell_length_c 34.580(7)
_cell_measurement_temperature 293(2)
_cell_volume 4867.2(17)
_computing_cell_refinement BIOTEX
_computing_data_collection R-AXIS
_computing_data_reduction BIOTEX
_computing_molecular_graphics 'SIEMENS SHELXL PC'
_computing_structure_refinement 'SHELXL-93 (Sheldrick, 1993)'
_computing_structure_solution 'SHELXS-86 (Sheldrick, 1990)'
_diffrn_ambient_temperature 293(2)
_diffrn_measurement_device 'RIGAKU RXAIS II'
_diffrn_measurement_method IP
_diffrn_radiation_monochromator graphite
_diffrn_radiation_source 'fine-focus sealed tube'
_diffrn_radiation_type MoK\a
_diffrn_radiation_wavelength 0.71073
_diffrn_reflns_av_R_equivalents 0.1174
_diffrn_reflns_av_sigmaI/netI 0.1259
_diffrn_reflns_limit_h_max 12
_diffrn_reflns_limit_h_min -12
_diffrn_reflns_limit_k_max 15
_diffrn_reflns_limit_k_min 0
_diffrn_reflns_limit_l_max 41
_diffrn_reflns_limit_l_min -41
_diffrn_reflns_number 10974
_diffrn_reflns_theta_max 23.00
_diffrn_reflns_theta_min 1.18
_exptl_absorpt_coefficient_mu 2.994
_exptl_absorpt_correction_type ABSCOR
_exptl_crystal_colour red
_exptl_crystal_density_diffrn 1.648
_exptl_crystal_description plate
_exptl_crystal_F_000 2416
_exptl_crystal_size_max 0.25
_exptl_crystal_size_mid 0.20
_exptl_crystal_size_min 0.05
_refine_diff_density_max 1.354
_refine_diff_density_min -0.851
_refine_diff_density_rms 0.140
_refine_ls_abs_structure_details 'Flack H D (1983), Acta Cryst. A39, 876-881'
_refine_ls_abs_structure_Flack 0.490(12)
_refine_ls_extinction_coef 0.00079(13)
_refine_ls_extinction_expression Fc^*^=kFc[1+0.001xFc^2^\l^3^/sin(2\q)]^-1/4^
_refine_ls_extinction_method SHELXL
_refine_ls_goodness_of_fit_all 1.067
_refine_ls_goodness_of_fit_obs 1.082
_refine_ls_hydrogen_treatment refxyz
_refine_ls_matrix_type full
_refine_ls_number_parameters 543
_refine_ls_number_reflns 6292
_refine_ls_number_restraints 0
_refine_ls_restrained_S_all 1.074
_refine_ls_restrained_S_obs 1.082
_refine_ls_R_factor_all 0.1049
_refine_ls_R_factor_obs 0.0958
_refine_ls_shift/esd_max -0.614
_refine_ls_shift/esd_mean 0.033
_refine_ls_structure_factor_coef Fsqd
_refine_ls_weighting_details 'w=1/[\s^2^(Fo^2^)+(0.1812P)^2^+0.9059P] where P=(Fo^2^+2Fc^2^)/3'
_refine_ls_weighting_scheme calc
_refine_ls_wR_factor_all 0.2590
_refine_ls_wR_factor_obs 0.2468
_reflns_number_observed 5618
_reflns_number_total 6296
_reflns_observed_criterion >2sigma(I)
_cod_data_source_file e806052sup1.cif
_cod_data_source_block zgf64
_cod_depositor_comments
;
The following automatic conversions were performed:

'_refine_ls_weighting_scheme' value 'calc
w=1/[\s^2^(Fo^2^)+(0.1812P)^2^+0.9059P] where P=(Fo^2^+2Fc^2^)/3' was
changed to 'calc'. New tag '_refine_ls_weighting_details' was
created. The value of the new tag was set to
'w=1/[\s^2^(Fo^2^)+(0.1812P)^2^+0.9059P] where P=(Fo^2^+2Fc^2^)/3'.

Automatic conversion script
Id: cif_fix_values 3143 2015-03-26 13:38:13Z robertas 
;
_cod_original_sg_symbol_H-M P2(1)2(1)2(1)
_cod_database_code 7028054

loop_
_symmetry_equiv_pos_as_xyz
'x, y, z'
'-x+1/2, -y, z+1/2'
'-x, y+1/2, -z+1/2'
'x+1/2, -y+1/2, -z'

loop_
_atom_site_aniso_label
_atom_site_aniso_U_11
_atom_site_aniso_U_22
_atom_site_aniso_U_33
_atom_site_aniso_U_23
_atom_site_aniso_U_13
_atom_site_aniso_U_12
Pd1 0.0516(2) 0.0700(3) 0.0597(2) 0.0069(2) 0.0048(2) 0.0011(2)
Pd2 0.0515(2) 0.0610(2) 0.0677(3) 0.0112(2) 0.0011(2) -0.0002(2)
Fe1 0.0588(5) 0.0820(6) 0.0627(5) -0.0084(5) 0.0021(4) 0.0028(4)
Fe2 0.0557(4) 0.0600(5) 0.0676(5) 0.0015(4) 0.0023(4) 0.0023(4)
Br1 0.0603(4) 0.1018(5) 0.0955(4) 0.0346(4) 0.0093(3) 0.0103(3)
Br2 0.0585(3) 0.1038(5) 0.0967(4) 0.0417(4) 0.0041(3) 0.0019(4)
O1 0.090(3) 0.079(3) 0.126(4) -0.019(3) 0.025(3) 0.004(3)
O2 0.149(5) 0.278(11) 0.367(11) -0.135(10) -0.152(6) 0.086(6)
N1 0.044(2) 0.071(3) 0.049(2) 0.006(2) 0.004(2) 0.005(2)
N2 0.064(3) 0.082(4) 0.067(3) 0.000(3) 0.006(3) 0.009(3)
N3 0.042(2) 0.072(3) 0.069(3) 0.010(3) -0.001(2) -0.004(2)
N4 0.058(3) 0.101(4) 0.104(4) 0.031(4) -0.014(3) -0.001(3)
C1 0.050(3) 0.081(4) 0.069(4) 0.002(3) 0.011(3) 0.005(3)
C2 0.046(3) 0.076(4) 0.075(4) -0.004(3) 0.008(3) -0.007(3)
C3 0.055(4) 0.094(5) 0.080(4) 0.009(4) -0.002(3) -0.009(3)
C4 0.039(3) 0.135(7) 0.075(4) 0.023(4) -0.005(3) -0.002(4)
C5 0.044(3) 0.072(4) 0.076(4) -0.004(3) 0.000(3) -0.003(3)
C6 0.114(7) 0.163(10) 0.091(6) 0.005(6) 0.024(5) -0.034(7)
C7 0.140(8) 0.198(10) 0.132(7) -0.078(7) -0.001(7) 0.057(8)
C8 0.181(10) 0.074(5) 0.142(8) -0.044(6) 0.011(8) 0.021(6)
C9 0.139(8) 0.099(6) 0.107(5) -0.045(5) 0.001(6) -0.006(6)
C10 0.111(6) 0.166(9) 0.082(4) -0.048(5) -0.047(4) 0.028(6)
C11 0.068(4) 0.075(4) 0.057(3) 0.008(3) 0.008(3) 0.011(3)
C12 0.067(4) 0.080(4) 0.110(5) 0.035(4) 0.023(4) 0.001(3)
C13 0.064(4) 0.059(4) 0.090(4) 0.003(4) 0.008(3) -0.004(3)
C14 0.052(4) 0.071(4) 0.178(8) -0.026(5) -0.004(5) -0.009(3)
C15 0.068(4) 0.145(8) 0.113(6) -0.007(6) -0.028(5) 0.000(5)
C16 0.100(5) 0.127(7) 0.058(4) 0.005(4) -0.011(4) 0.020(5)
C17 0.059(3) 0.083(4) 0.073(4) -0.016(4) -0.003(3) -0.004(3)
C18 0.146(8) 0.069(5) 0.131(7) -0.014(5) 0.002(6) 0.006(6)
C19 0.058(3) 0.058(3) 0.070(3) -0.008(3) -0.007(3) 0.001(3)
C20 0.067(3) 0.074(4) 0.047(3) 0.011(3) 0.003(3) -0.009(3)
C21 0.072(4) 0.079(4) 0.056(3) -0.006(3) 0.005(3) 0.020(3)
C22 0.050(3) 0.072(4) 0.077(4) 0.001(3) -0.010(3) 0.006(3)
C23 0.054(3) 0.050(3) 0.094(4) -0.014(3) 0.008(3) 0.004(2)
C24 0.126(6) 0.048(3) 0.107(5) -0.029(4) -0.003(5) -0.011(4)
C25 0.116(6) 0.055(4) 0.106(5) -0.007(4) 0.030(5) 0.017(4)
C26 0.071(5) 0.089(5) 0.167(9) -0.001(6) 0.000(6) -0.012(4)
C27 0.069(4) 0.096(5) 0.156(7) -0.042(5) -0.025(5) 0.000(4)
C28 0.092(5) 0.061(4) 0.135(7) -0.020(5) 0.002(5) 0.004(4)
C29 0.060(3) 0.059(3) 0.062(3) 0.020(3) -0.002(3) -0.012(3)
C30 0.090(5) 0.139(7) 0.071(4) 0.038(4) 0.027(4) -0.005(5)
C31 0.057(4) 0.127(7) 0.093(5) 0.021(5) -0.008(4) -0.004(4)
C32 0.059(4) 0.113(7) 0.271(14) 0.056(8) -0.035(6) 0.011(4)
C33 0.106(6) 0.142(8) 0.197(11) 0.030(8) 0.045(7) 0.073(5)
C34 0.121(8) 0.087(6) 0.195(10) 0.054(6) 0.038(7) 0.011(5)
C35 0.164(10) 0.314(16) 0.139(8) -0.088(9) -0.043(8) -0.066(11)
C36 0.115(11) 0.279(18) 0.620(41) 0.219(23) 0.053(20) 0.061(12)
C37 0.217(15) 0.119(10) 0.192(14) -0.013(10) 0.007(13) -0.040(10)
C38 0.181(11) 0.140(11) 0.191(12) 0.042(9) -0.066(10) -0.032(9)
C39 0.169(14) 0.324(28) 0.178(13) -0.002(17) -0.043(12) 0.049(17)
C40 0.433(29) 0.142(11) 0.085(6) 0.013(7) -0.053(12) 0.032(16)
C41 0.118(8) 0.268(18) 0.167(11) 0.031(12) -0.041(8) -0.063(11)
C42 0.121(9) 0.276(17) 0.165(10) 0.091(11) 0.002(8) -0.031(11)
C43 0.271(20) 0.256(19) 0.245(19) 0.078(16) 0.033(18) 0.130(14)
C44 0.503(35) 0.187(14) 0.179(14) 0.060(12) 0.083(20) 0.158(17)
C45 0.194(11) 0.111(7) 0.122(8) 0.011(7) -0.001(8) -0.046(8)
C46 0.251(14) 0.172(10) 0.152(8) -0.083(7) -0.093(8) 0.080(10)
C47 0.096(7) 0.194(12) 0.259(14) -0.086(11) -0.061(8) 0.037(8)
C48 0.214(15) 0.160(13) 0.133(10) -0.007(10) 0.028(10) 0.015(12)

loop_
_atom_site_label
_atom_site_type_symbol
_atom_site_fract_x
_atom_site_fract_y
_atom_site_fract_z
_atom_site_U_iso_or_equiv
_atom_site_thermal_displace_type
_atom_site_occupancy
_atom_site_calc_flag
_atom_site_refinement_flags
Pd1 Pd 0.59929(4) 0.16294(4) 0.863852(14) 0.06046(13) Uani 1 d .
Pd2 Pd 0.78691(4) 0.28651(4) 0.789639(15) 0.06004(13) Uani 1 d .
Fe1 Fe 0.32211(9) 0.18683(8) 0.92142(3) 0.0678(3) Uani 1 d .
Fe2 Fe 1.08665(8) 0.39273(7) 0.78299(3) 0.0611(3) Uani 1 d .
Br1 Br 0.55998(6) 0.30171(7) 0.81788(2) 0.0858(2) Uani 1 d .
Br2 Br 0.83420(7) 0.18909(7) 0.84813(2) 0.0863(2) Uani 1 d .
O1 O 0.8669(5) -0.1882(4) 0.8671(2) 0.099(2) Uani 1 d .
O2 O 0.4827(8) 0.2353(10) 0.6716(4) 0.264(5) Uani 1 d .
N1 N 0.6047(4) 0.0443(4) 0.90393(13) 0.0549(14) Uani 1 d .
N2 N 0.7104(5) 0.0087(5) 0.9250(2) 0.071(2) Uani 1 d .
N3 N 0.7790(5) 0.3705(4) 0.7392(2) 0.061(2) Uani 1 d .
N4 N 0.6751(6) 0.4215(5) 0.7216(2) 0.088(2) Uani 1 d .
C1 C 0.4208(6) 0.1413(5) 0.8737(2) 0.067(2) Uani 1 d .
C2 C 0.3914(6) 0.0593(5) 0.8964(2) 0.066(2) Uani 1 d .
C3 C 0.2564(6) 0.0530(6) 0.9007(2) 0.076(2) Uani 1 d .
H3 H 0.2131(6) 0.0047(6) 0.9151(2) 0.092 Uiso 1 calc R
C4 C 0.2040(6) 0.1300(7) 0.8802(2) 0.083(3) Uani 1 d .
H4 H 0.1188(6) 0.1444(7) 0.8782(2) 0.100 Uiso 1 calc R
C5 C 0.3045(5) 0.1848(5) 0.8623(2) 0.064(2) Uani 1 d .
H5 H 0.2952(5) 0.2399(5) 0.8459(2) 0.077 Uiso 1 calc R
C6 C 0.2622(10) 0.2023(10) 0.9764(3) 0.123(4) Uani 1 d .
H6 H 0.2131(10) 0.1544(10) 0.9891(3) 0.147 Uiso 1 calc R
C7 C 0.2195(12) 0.2830(10) 0.9551(3) 0.157(5) Uani 1 d .
H7 H 0.1361(12) 0.3023(10) 0.9521(3) 0.188 Uiso 1 calc R
C8 C 0.3281(13) 0.3331(7) 0.9381(3) 0.132(4) Uani 1 d .
H8 H 0.3289(13) 0.3887(7) 0.9216(3) 0.159 Uiso 1 calc R
C9 C 0.4328(11) 0.2777(7) 0.9523(3) 0.115(4) Uani 1 d .
H9 H 0.5159(11) 0.2912(7) 0.9459(3) 0.138 Uiso 1 calc R
C10 C 0.3970(9) 0.2058(9) 0.9754(2) 0.120(4) Uani 1 d .
H10 H 0.4502(9) 0.1632(9) 0.9892(2) 0.144 Uiso 1 calc R
C11 C 0.4949(6) 0.0100(6) 0.9156(2) 0.067(2) Uani 1 d .
C12 C 0.4797(7) -0.0771(6) 0.9447(2) 0.086(2) Uani 1 d .
H12A H 0.5610(7) -0.0979(6) 0.9537(2) 0.129 Uiso 1 calc R
H12B H 0.4387(7) -0.1331(6) 0.9324(2) 0.129 Uiso 1 calc R
H12C H 0.4301(7) -0.0546(6) 0.9662(2) 0.129 Uiso 1 calc R
C13 C 0.8054(6) -0.0386(5) 0.9007(2) 0.071(2) Uani 1 d .
H13 H 0.8130(6) 0.0003(5) 0.8767(2) 0.085 Uiso 1 calc R
C14 C 0.9274(7) -0.0272(6) 0.9239(3) 0.100(3) Uani 1 d .
H14A H 0.9445(7) -0.0876(6) 0.9390(3) 0.121 Uiso 1 calc R
H14B H 0.9981(7) -0.0141(6) 0.9070(3) 0.121 Uiso 1 calc R
C15 C 0.9028(8) 0.0604(9) 0.9494(3) 0.109(3) Uani 1 d .
H15A H 0.9247(8) 0.0431(9) 0.9758(3) 0.130 Uiso 1 calc R
H15B H 0.9547(8) 0.1171(9) 0.9415(3) 0.130 Uiso 1 calc R
C16 C 0.7693(9) 0.0894(8) 0.9475(2) 0.095(3) Uani 1 d .
H16A H 0.7331(9) 0.0935(8) 0.9732(2) 0.114 Uiso 1 calc R
H16B H 0.7593(9) 0.1543(8) 0.9347(2) 0.114 Uiso 1 calc R
C17 C 0.7720(7) -0.1452(6) 0.8909(2) 0.071(2) Uani 1 d .
H17A H 0.7636(7) -0.1846(6) 0.9144(2) 0.086 Uiso 1 calc R
H17B H 0.6922(7) -0.1467(6) 0.8774(2) 0.086 Uiso 1 calc R
C18 C 0.8548(10) -0.2869(7) 0.8569(3) 0.115(4) Uani 1 d .
H18A H 0.9245(10) -0.3064(7) 0.8410(3) 0.173 Uiso 1 calc R
H18B H 0.7780(10) -0.2960(7) 0.8428(3) 0.173 Uiso 1 calc R
H18C H 0.8533(10) -0.3281(7) 0.8798(3) 0.173 Uiso 1 calc R
C19 C 0.9635(6) 0.2763(5) 0.7722(2) 0.062(2) Uani 1 d .
C20 C 0.9894(6) 0.3333(5) 0.7382(2) 0.063(2) Uani 1 d .
C21 C 1.1193(6) 0.3284(6) 0.7297(2) 0.069(2) Uani 1 d .
H21 H 1.1603(6) 0.3568(6) 0.7085(2) 0.083 Uiso 1 calc R
C22 C 1.1749(6) 0.2705(5) 0.7605(2) 0.066(2) Uani 1 d .
H22 H 1.2603(6) 0.2570(5) 0.7628(2) 0.080 Uiso 1 calc R
C23 C 1.0800(6) 0.2358(4) 0.7876(2) 0.066(2) Uani 1 d .
H23 H 1.0912(6) 0.1967(4) 0.8098(2) 0.079 Uiso 1 calc R
C24 C 0.9967(10) 0.4856(5) 0.8232(3) 0.093(3) Uani 1 d .
H24 H 0.9168(10) 0.4790(5) 0.8337(3) 0.112 Uiso 1 calc R
C25 C 1.0327(8) 0.5413(6) 0.7877(3) 0.092(3) Uani 1 d .
H25 H 0.9794(8) 0.5757(6) 0.7709(3) 0.111 Uiso 1 calc R
C26 C 1.1730(8) 0.5310(7) 0.7842(4) 0.109(4) Uani 1 d .
H26 H 1.2221(8) 0.5597(7) 0.7648(4) 0.131 Uiso 1 calc R
C27 C 1.2162(8) 0.4739(7) 0.8133(3) 0.107(3) Uani 1 d .
H27 H 1.3002(8) 0.4570(7) 0.8168(3) 0.129 Uiso 1 calc R
C28 C 1.1166(9) 0.4424(6) 0.8383(3) 0.096(3) Uani 1 d .
H28 H 1.1250(9) 0.4020(6) 0.8602(3) 0.115 Uiso 1 calc R
C29 C 0.8840(6) 0.3847(5) 0.7204(2) 0.060(2) Uani 1 d .
C30 C 0.9017(9) 0.4482(8) 0.6848(2) 0.100(3) Uani 1 d .
H30A H 0.8224(9) 0.4763(8) 0.6771(2) 0.150 Uiso 1 calc R
H30B H 0.9344(9) 0.4070(8) 0.6643(2) 0.150 Uiso 1 calc R
H30C H 0.9596(9) 0.5020(8) 0.6903(2) 0.150 Uiso 1 calc R
C31 C 0.5620(7) 0.3533(7) 0.7143(3) 0.092(3) Uani 1 d .
H31 H 0.5476(7) 0.3073(7) 0.7361(3) 0.111 Uiso 1 calc R
C32 C 0.4640(8) 0.4409(8) 0.7139(5) 0.148(5) Uani 1 d .
H32A H 0.4490(8) 0.4610(8) 0.6873(5) 0.177 Uiso 1 calc R
H32B H 0.3853(8) 0.4160(8) 0.7243(5) 0.177 Uiso 1 calc R
C33 C 0.5011(10) 0.5260(9) 0.7350(4) 0.149(5) Uani 1 d .
H33A H 0.4487(10) 0.5351(9) 0.7577(4) 0.178 Uiso 1 calc R
H33B H 0.4973(10) 0.5867(9) 0.7193(4) 0.178 Uiso 1 calc R
C34 C 0.6275(10) 0.5031(7) 0.7457(4) 0.134(4) Uani 1 d .
H34A H 0.6305(10) 0.4831(7) 0.7727(4) 0.161 Uiso 1 calc R
H34B H 0.6796(10) 0.5627(7) 0.7425(4) 0.161 Uiso 1 calc R
C35 C 0.5902(13) 0.2968(14) 0.6785(4) 0.206(7) Uani 1 d .
H35A H 0.6041(13) 0.3429(14) 0.6571(4) 0.247 Uiso 1 calc R
H35B H 0.6645(13) 0.2552(14) 0.6818(4) 0.247 Uiso 1 calc R
C36 C 0.4901(15) 0.1466(16) 0.6698(9) 0.338(15) Uani 1 d .
H36A H 0.4084(15) 0.1186(16) 0.6650(9) 0.507 Uiso 1 calc R
H36B H 0.5222(15) 0.1207(16) 0.6937(9) 0.507 Uiso 1 calc R
H36C H 0.5457(15) 0.1282(16) 0.6491(9) 0.507 Uiso 1 calc R
C37 C 0.7384(17) 0.4263(11) 0.9131(5) 0.176(7) Uani 1 d .
H37 H 0.7120(17) 0.3746(11) 0.8967(5) 0.211 Uiso 1 calc R
C38 C 0.6514(16) 0.4916(12) 0.9277(4) 0.171(6) Uani 1 d .
H38 H 0.5669(16) 0.4840(12) 0.9215(4) 0.205 Uiso 1 calc R
C39 C 0.6895(17) 0.5693(18) 0.9519(5) 0.223(11) Uani 1 d .
H39 H 0.6316(17) 0.6150(18) 0.9619(5) 0.268 Uiso 1 calc R
C40 C 0.8126(24) 0.5774(13) 0.9606(4) 0.220(10) Uani 1 d .
H40 H 0.8389(24) 0.6290(13) 0.9770(4) 0.264 Uiso 1 calc R
C41 C 0.8967(13) 0.5139(15) 0.9464(5) 0.184(7) Uani 1 d .
H41 H 0.9808(13) 0.5217(15) 0.9529(5) 0.221 Uiso 1 calc R
C42 C 0.8606(14) 0.4343(14) 0.9215(4) 0.187(7) Uani 1 d .
H42 H 0.9193(14) 0.3894(14) 0.9114(4) 0.225 Uiso 1 calc R
C43 C 1.2990(22) 0.6156(16) 0.9577(7) 0.257(10) Uani 1 d .
H43 H 1.3555(22) 0.5731(16) 0.9701(7) 0.309 Uiso 1 calc R
C44 C 1.2826(27) 0.6074(14) 0.9192(6) 0.290(13) Uani 1 d .
H44 H 1.3289(27) 0.5599(14) 0.9054(6) 0.348 Uiso 1 calc R
C45 C 1.1978(14) 0.6685(9) 0.8998(4) 0.143(5) Uani 1 d .
H45 H 1.1814(14) 0.6596(9) 0.8737(4) 0.171 Uiso 1 calc R
C46 C 1.1379(16) 0.7440(11) 0.9212(4) 0.191(6) Uani 1 d .
H46 H 1.0865(16) 0.7897(11) 0.9082(4) 0.230 Uiso 1 calc R
C47 C 1.1515(11) 0.7534(12) 0.9596(5) 0.183(6) Uani 1 d .
H47 H 1.1082(11) 0.8029(12) 0.9733(5) 0.220 Uiso 1 calc R
C48 C 1.2337(17) 0.6857(12) 0.9787(4) 0.169(7) Uani 1 d .
H48 H 1.2434(17) 0.6888(12) 1.0054(4) 0.203 Uiso 1 calc R

loop_
_atom_type_symbol
_atom_type_description
_atom_type_scat_dispersion_real
_atom_type_scat_dispersion_imag
_atom_type_scat_source
C C 0.0033 0.0016 'International Tables Vol C Tables 4.2.6.8 and 6.1.1.4'
H H 0.0000 0.0000 'International Tables Vol C Tables 4.2.6.8 and 6.1.1.4'
N N 0.0061 0.0033 'International Tables Vol C Tables 4.2.6.8 and 6.1.1.4'
O O 0.0106 0.0060 'International Tables Vol C Tables 4.2.6.8 and 6.1.1.4'
Fe Fe 0.3463 0.8444 'International Tables Vol C Tables 4.2.6.8 and 6.1.1.4'
Br Br -0.2901 2.4595 'International Tables Vol C Tables 4.2.6.8 and 6.1.1.4'
Pd Pd -0.9988 1.0072 'International Tables Vol C Tables 4.2.6.8 and 6.1.1.4'

loop_
_geom_angle_atom_site_label_1
_geom_angle_atom_site_label_2
_geom_angle_atom_site_label_3
_geom_angle
C1 Pd1 N1 78.5(2)
C1 Pd1 Br1 93.2(2)
N1 Pd1 Br1 171.76(13)
C1 Pd1 Br2 177.8(2)
N1 Pd1 Br2 102.30(13)
Br1 Pd1 Br2 85.94(3)
C19 Pd2 N3 79.5(2)
C19 Pd2 Br2 91.2(2)
N3 Pd2 Br2 170.46(14)
C19 Pd2 Br1 175.8(2)
N3 Pd2 Br1 103.66(14)
Br2 Pd2 Br1 85.53(3)
C9 Fe1 C6 67.7(5)
C9 Fe1 C8 41.5(5)
C6 Fe1 C8 69.1(5)
C9 Fe1 C3 156.5(4)
C6 Fe1 C3 108.1(4)
C8 Fe1 C3 160.9(4)
C9 Fe1 C2 120.9(4)
C6 Fe1 C2 126.9(4)
C8 Fe1 C2 154.7(4)
C3 Fe1 C2 41.7(3)
C9 Fe1 C7 68.6(5)
C6 Fe1 C7 39.6(5)
C8 Fe1 C7 42.1(5)
C3 Fe1 C7 123.9(4)
C2 Fe1 C7 162.5(4)
C9 Fe1 C4 163.6(4)
C6 Fe1 C4 120.0(4)
C8 Fe1 C4 124.8(4)
C3 Fe1 C4 39.0(3)
C2 Fe1 C4 67.8(3)
C7 Fe1 C4 107.3(4)
C9 Fe1 C10 37.5(4)
C6 Fe1 C10 41.4(4)
C8 Fe1 C10 67.0(5)
C3 Fe1 C10 124.2(4)
C2 Fe1 C10 110.4(4)
C7 Fe1 C10 67.1(5)
C4 Fe1 C10 157.1(4)
C9 Fe1 C1 107.8(4)
C6 Fe1 C1 162.3(4)
C8 Fe1 C1 119.7(4)
C3 Fe1 C1 68.7(3)
C2 Fe1 C1 39.3(3)
C7 Fe1 C1 156.6(4)
C4 Fe1 C1 69.3(3)
C10 Fe1 C1 124.9(3)
C9 Fe1 C5 126.6(4)
C6 Fe1 C5 155.7(4)
C8 Fe1 C5 107.4(4)
C3 Fe1 C5 66.8(3)
C2 Fe1 C5 66.3(3)
C7 Fe1 C5 121.8(4)
C4 Fe1 C5 41.0(3)
C10 Fe1 C5 161.1(3)
C1 Fe1 C5 40.6(2)
C20 Fe2 C22 68.5(3)
C20 Fe2 C27 160.9(3)
C22 Fe2 C27 107.6(3)
C20 Fe2 C26 126.3(4)
C22 Fe2 C26 120.8(3)
C27 Fe2 C26 38.3(4)
C20 Fe2 C28 156.9(3)
C22 Fe2 C28 122.8(3)
C27 Fe2 C28 41.0(4)
C26 Fe2 C28 68.0(4)
C20 Fe2 C25 106.8(3)
C22 Fe2 C25 157.5(3)
C27 Fe2 C25 69.2(4)
C26 Fe2 C25 43.1(4)
C28 Fe2 C25 70.3(3)
C20 Fe2 C19 40.8(3)
C22 Fe2 C19 68.2(3)
C27 Fe2 C19 156.8(3)
C26 Fe2 C19 163.5(3)
C28 Fe2 C19 120.6(3)
C25 Fe2 C19 123.5(3)
C20 Fe2 C21 40.6(3)
C22 Fe2 C21 41.3(3)
C27 Fe2 C21 124.3(3)
C26 Fe2 C21 108.1(4)
C28 Fe2 C21 160.4(3)
C25 Fe2 C21 120.8(3)
C19 Fe2 C21 68.7(3)
C20 Fe2 C23 69.8(3)
C22 Fe2 C23 41.4(3)
C27 Fe2 C23 120.5(3)
C26 Fe2 C23 154.6(3)
C28 Fe2 C23 104.6(3)
C25 Fe2 C23 159.7(3)
C19 Fe2 C23 41.1(3)
C21 Fe2 C23 70.4(3)
C20 Fe2 C24 120.2(3)
C22 Fe2 C24 159.8(3)
C27 Fe2 C24 70.0(4)
C26 Fe2 C24 70.6(4)
C28 Fe2 C24 42.3(4)
C25 Fe2 C24 41.9(3)
C19 Fe2 C24 105.6(3)
C21 Fe2 C24 156.4(3)
C23 Fe2 C24 121.3(3)
Pd1 Br1 Pd2 91.53(3)
Pd2 Br2 Pd1 92.58(3)
C18 O1 C17 117.8(7)
C36 O2 C35 121.6(13)
C11 N1 N2 115.6(5)
C11 N1 Pd1 115.8(4)
N2 N1 Pd1 127.5(4)
N1 N2 C13 113.3(5)
N1 N2 C16 111.8(6)
C13 N2 C16 108.8(6)
C29 N3 N4 112.6(5)
C29 N3 Pd2 117.4(4)
N4 N3 Pd2 129.9(4)
N3 N4 C34 112.1(7)
N3 N4 C31 113.8(6)
C34 N4 C31 105.0(7)
C2 C1 C5 106.2(6)
C2 C1 Pd1 115.9(5)
C5 C1 Pd1 137.8(5)
C2 C1 Fe1 69.8(4)
C5 C1 Fe1 70.0(4)
Pd1 C1 Fe1 126.7(3)
C1 C2 C11 116.4(6)
C1 C2 C3 109.3(6)
C11 C2 C3 133.2(7)
C1 C2 Fe1 70.8(4)
C11 C2 Fe1 117.1(5)
C3 C2 Fe1 69.1(4)
C4 C3 C2 108.1(7)
C4 C3 Fe1 71.0(5)
C2 C3 Fe1 69.2(4)
C3 C4 C5 107.3(6)
C3 C4 Fe1 70.1(4)
C5 C4 Fe1 69.9(4)
C1 C5 C4 109.1(6)
C1 C5 Fe1 69.5(4)
C4 C5 Fe1 69.2(4)
C7 C6 C10 107.0(11)
C7 C6 Fe1 71.2(6)
C10 C6 Fe1 70.4(5)
C6 C7 C8 107.8(11)
C6 C7 Fe1 69.2(7)
C8 C7 Fe1 68.1(6)
C9 C8 C7 104.4(10)
C9 C8 Fe1 68.3(6)
C7 C8 Fe1 69.8(7)
C10 C9 C8 111.1(11)
C10 C9 Fe1 73.5(6)
C8 C9 Fe1 70.2(6)
C9 C10 C6 109.4(10)
C9 C10 Fe1 69.0(6)
C6 C10 Fe1 68.2(5)
N1 C11 C2 112.4(6)
N1 C11 C12 123.4(6)
C2 C11 C12 124.1(6)
N2 C13 C17 111.8(6)
N2 C13 C14 104.1(6)
C17 C13 C14 114.5(6)
C15 C14 C13 103.8(6)
C16 C15 C14 110.3(8)
N2 C16 C15 104.4(8)
O1 C17 C13 109.9(6)
C20 C19 C23 109.5(6)
C20 C19 Pd2 113.6(5)
C23 C19 Pd2 136.4(5)
C20 C19 Fe2 68.3(4)
C23 C19 Fe2 70.4(3)
Pd2 C19 Fe2 120.0(3)
C21 C20 C19 109.7(6)
C21 C20 C29 133.6(6)
C19 C20 C29 116.7(6)
C21 C20 Fe2 71.1(4)
C19 C20 Fe2 70.8(4)
C29 C20 Fe2 122.7(5)
C20 C21 C22 105.8(6)
C20 C21 Fe2 68.3(4)
C22 C21 Fe2 68.0(4)
C21 C22 C23 111.1(6)
C21 C22 Fe2 70.7(4)
C23 C22 Fe2 71.4(4)
C19 C23 C22 103.9(6)
C19 C23 Fe2 68.5(3)
C22 C23 Fe2 67.2(4)
C25 C24 C28 105.1(8)
C25 C24 Fe2 67.8(5)
C28 C24 Fe2 67.5(5)
C24 C25 C26 106.1(8)
C24 C25 Fe2 70.3(4)
C26 C25 Fe2 68.2(5)
C27 C26 C25 109.4(9)
C27 C26 Fe2 70.6(6)
C25 C26 Fe2 68.7(4)
C26 C27 C28 111.3(8)
C26 C27 Fe2 71.1(6)
C28 C27 Fe2 69.8(5)
C27 C28 C24 108.1(8)
C27 C28 Fe2 69.1(6)
C24 C28 Fe2 70.2(5)
N3 C29 C20 112.7(5)
N3 C29 C30 126.5(6)
C20 C29 C30 120.8(6)
C35 C31 N4 106.1(8)
C35 C31 C32 120.3(10)
N4 C31 C32 95.2(7)
C33 C32 C31 113.7(9)
C32 C33 C34 103.4(9)
C33 C34 N4 109.7(10)
O2 C35 C31 105.4(11)
C38 C37 C42 122.0(16)
C37 C38 C39 119.6(16)
C38 C39 C40 118.6(18)
C41 C40 C39 121.7(17)
C40 C41 C42 121.0(15)
C37 C42 C41 117.2(15)
C44 C43 C48 120.9(20)
C43 C44 C45 121.0(20)
C46 C45 C44 117.3(14)
C47 C46 C45 122.7(14)
C46 C47 C48 118.0(15)
C43 C48 C47 119.8(16)

loop_
_geom_bond_atom_site_label_1
_geom_bond_atom_site_label_2
_geom_bond_distance
Pd1 C1 1.952(6)
Pd1 N1 2.094(5)
Pd1 Br1 2.4630(10)
Pd1 Br2 2.5837(10)
Pd2 C19 1.980(6)
Pd2 N3 2.071(5)
Pd2 Br2 2.4498(10)
Pd2 Br1 2.6145(9)
Fe1 C9 1.993(11)
Fe1 C6 2.016(10)
Fe1 C8 2.018(10)
Fe1 C3 2.032(8)
Fe1 C2 2.034(7)
Fe1 C7 2.042(12)
Fe1 C4 2.044(8)
Fe1 C10 2.047(8)
Fe1 C1 2.046(7)
Fe1 C5 2.053(7)
Fe2 C20 2.022(6)
Fe2 C22 2.024(7)
Fe2 C27 2.039(9)
Fe2 C26 2.046(9)
Fe2 C28 2.048(10)
Fe2 C25 2.052(8)
Fe2 C19 2.056(6)
Fe2 C21 2.060(7)
Fe2 C23 2.082(6)
Fe2 C24 2.086(9)
O1 C18 1.357(11)
O1 C17 1.422(9)
O2 C36 1.18(2)
O2 C35 1.42(2)
N1 C11 1.317(9)
N1 N2 1.422(7)
N2 C13 1.457(9)
N2 C16 1.461(11)
N3 C29 1.306(8)
N3 N4 1.431(8)
N4 C34 1.453(13)
N4 C31 1.525(11)
C1 C2 1.373(10)
C1 C5 1.421(9)
C2 C11 1.443(10)
C2 C3 1.449(9)
C3 C4 1.360(11)
C4 C5 1.433(10)
C6 C7 1.37(2)
C6 C10 1.436(15)
C7 C8 1.46(2)
C8 C9 1.42(2)
C9 C10 1.299(15)
C11 C12 1.537(11)
C13 C17 1.493(10)
C13 C14 1.535(11)
C14 C15 1.478(14)
C15 C16 1.475(13)
C19 C20 1.423(9)
C19 C23 1.453(9)
C20 C21 1.416(9)
C20 C29 1.449(9)
C21 C22 1.440(10)
C22 C23 1.454(9)
C24 C25 1.481(12)
C24 C28 1.494(13)
C25 C26 1.506(13)
C26 C27 1.340(15)
C27 C28 1.432(14)
C29 C30 1.501(10)
C31 C35 1.48(2)
C31 C32 1.559(13)
C32 C33 1.40(2)
C33 C34 1.43(2)
C37 C38 1.36(2)
C37 C42 1.34(2)
C38 C39 1.38(3)
C39 C40 1.35(3)
C40 C41 1.32(3)
C41 C42 1.41(2)
C43 C44 1.35(3)
C43 C48 1.37(3)
C44 C45 1.38(3)
C45 C46 1.39(2)
C46 C47 1.34(2)
C47 C48 1.41(2)
